data_7716322
loop_
_publ_author_name
'Kim, Dongwon'
'Kim, Gyeongmin'
'Kim, Gyeongwoo'
'Park, Junmyeong'
'Han, Jihun'
'Hossain, Mohammad Mozammal'
'Jung, Ok-Sang'
'Lee, Young-A'

_publ_section_title
;
 M(II) effect on encapsulation of guests into a series of
 M<sub>3</sub>L<sub>2</sub> chiral cages: enantio-recognition.
;
_journal_issue 25
_journal_name_full 'Dalton transactions (Cambridge, England : 2003)'
_journal_page_first 10704
_journal_page_last 10711
_journal_paper_doi 10.1039/d4dt01198h
_journal_volume 53
_journal_year 2024
_chemical_formula_moiety 'C111 H104 N12 Ni3 O31, 6(ClO4), 6(C4H10O)'
_chemical_formula_sum 'C135 H174 Cl6 N12 Ni3 O61'
_chemical_formula_weight 3329.68
_space_group_crystal_system orthorhombic
_space_group_IT_number 18
_space_group_name_Hall 'P 2 2ab'
_space_group_name_H-M_alt 'P 21 21 2'
_atom_sites_solution_hydrogens geom
_atom_sites_solution_primary dual
_audit_creation_method SHELXL-2019/2
_audit_update_record
;
2024-03-02 deposited with the CCDC.	2024-06-05 downloaded from the CCDC.
;
_cell_angle_alpha 90
_cell_angle_beta 90
_cell_angle_gamma 90
_cell_formula_units_Z 2
_cell_length_a 23.225(5)
_cell_length_b 24.677(5)
_cell_length_c 14.453(3)
_cell_measurement_reflns_used 199445
_cell_measurement_temperature 100(2)
_cell_measurement_theta_max 33.749
_cell_measurement_theta_min 0.401
_cell_volume 8283(3)
_computing_cell_refinement 'HKL3000sm (Otwinowski & Minor, 1997)'
_computing_data_collection 'PAL BL2D-SMDC Program (Shin et. al, 2016)'
_computing_data_reduction 'HKL3000sm (Otwinowski & Minor, 1997)'
_computing_structure_refinement 'SHELXL-2019/2 (Sheldrick, 2019)'
_computing_structure_solution 'SHELXT 2018/2 (Sheldrick, 2018)'
_diffrn_ambient_temperature 100(2)
_diffrn_measured_fraction_theta_full 0.996
_diffrn_measured_fraction_theta_max 0.996
_diffrn_measurement_device_type 'Rayonix MX225HS CCD area detector'
_diffrn_measurement_method 'omega scan'
_diffrn_radiation_type synchrotron
_diffrn_radiation_wavelength 0.700
_diffrn_reflns_av_R_equivalents 0.0479
_diffrn_reflns_av_unetI/netI 0.0304
_diffrn_reflns_Laue_measured_fraction_full 0.996
_diffrn_reflns_Laue_measured_fraction_max 0.996
_diffrn_reflns_limit_h_max 27
_diffrn_reflns_limit_h_min -27
_diffrn_reflns_limit_k_max 29
_diffrn_reflns_limit_k_min -29
_diffrn_reflns_limit_l_max 17
_diffrn_reflns_limit_l_min -17
_diffrn_reflns_number 57407
_diffrn_reflns_point_group_measured_fraction_full 0.998
_diffrn_reflns_point_group_measured_fraction_max 0.998
_diffrn_reflns_theta_full 24.835
_diffrn_reflns_theta_max 24.999
_diffrn_reflns_theta_min 1.388
_diffrn_source 'PLSII 2D bending magnet'
_exptl_absorpt_coefficient_mu 0.499
_exptl_absorpt_correction_T_max 1.000
_exptl_absorpt_correction_T_min 0.830
_exptl_absorpt_correction_type empirical
_exptl_absorpt_process_details 'HKL3000sm Scalepack(Otwinowski et.al,2003)'
_exptl_crystal_colour 'pale green'
_exptl_crystal_density_diffrn 1.335
_exptl_crystal_description block
_exptl_crystal_F_000 3484
_exptl_crystal_size_max 0.300
_exptl_crystal_size_mid 0.280
_exptl_crystal_size_min 0.250
_refine_diff_density_max 1.013
_refine_diff_density_min -0.738
_refine_diff_density_rms 0.081
_refine_ls_abs_structure_details
;
 Flack x determined using 6314 quotients [(I+)-(I-)]/[(I+)+(I-)]
 (Parsons, Flack and Wagner, Acta Cryst. B69 (2013) 249-259).
;
_refine_ls_abs_structure_Flack 0.027(3)
_refine_ls_extinction_method none
_refine_ls_goodness_of_fit_ref 1.184
_refine_ls_hydrogen_treatment constr
_refine_ls_matrix_type full
_refine_ls_number_parameters 894
_refine_ls_number_reflns 15250
_refine_ls_number_restraints 1353
_refine_ls_restrained_S_all 1.212
_refine_ls_R_factor_all 0.0671
_refine_ls_R_factor_gt 0.0656
_refine_ls_shift/su_max 0.001
_refine_ls_shift/su_mean 0.000
_refine_ls_structure_factor_coef Fsqd
_refine_ls_weighting_details 'w=1/[\s^2^(Fo^2^)+(0.1768P)^2^] where P=(Fo^2^+2Fc^2^)/3'
_refine_ls_weighting_scheme calc
_refine_ls_wR_factor_gt 0.2203
_refine_ls_wR_factor_ref 0.2253
_reflns_Friedel_coverage 0.833
_reflns_Friedel_fraction_full 1.000
_reflns_Friedel_fraction_max 1.000
_reflns_number_gt 14569
_reflns_number_total 15250
_reflns_threshold_expression 'I > 2\s(I)'
_cod_data_source_file d4dt01198h2.cif
_cod_data_source_block sr-Ni3L2_R-BuOH
_cod_depositor_comments 'Adding full bibliography for 7716315--7716324.cif.'
_cod_database_code 7716322
_shelx_shelxl_version_number 2019/2
_shelx_space_group_comment
;
The symmetry employed for this shelxl refinement is uniquely defined
by the following loop, which should always be used as a source of
symmetry information in preference to the above space-group names.
They are only intended as comments.
;
_shelx_estimated_absorpt_t_min 0.865
_shelx_estimated_absorpt_t_max 0.885

loop_
_space_group_symop_operation_xyz
'x, y, z'
'-x, -y, z'
'-x+1/2, y+1/2, -z'
'x+1/2, -y+1/2, -z'

loop_
_atom_site_label
_atom_site_type_symbol
_atom_site_fract_x
_atom_site_fract_y
_atom_site_fract_z
_atom_site_U_iso_or_equiv
_atom_site_adp_type
_atom_site_occupancy
_atom_site_site_symmetry_order
_atom_site_calc_flag
_atom_site_refinement_flags_posn
_atom_site_refinement_flags_adp
_atom_site_refinement_flags_occupancy
_atom_site_disorder_assembly
_atom_site_disorder_group
Ni1 Ni 0.500000 0.500000 0.94481(6) 0.0489(2) Uani 1 2 d S T P . .
N2 N 0.2757(2) 0.61430(16) 0.6480(3) 0.0470(9) Uani 1 1 d . U . . .
H2 H 0.260737 0.593374 0.691049 0.056 Uiso 1 1 calc R U . . .
C2 C 0.3305(3) 0.5623(2) 0.9895(4) 0.0551(12) Uani 1 1 d . U . . .
H2A H 0.299895 0.553627 1.030410 0.066 Uiso 1 1 calc R U . . .
C1 C 0.3815(3) 0.5372(2) 0.9976(4) 0.0543(12) Uani 1 1 d . U . . .
H1 H 0.385833 0.510963 1.045242 0.065 Uiso 1 1 calc R U . . .
N3 N 0.4052(2) 0.64346(19) 0.3352(3) 0.0543(10) Uani 1 1 d . U . . .
C3 C 0.3228(3) 0.6009(2) 0.9216(4) 0.0531(11) Uani 1 1 d . U . . .
H3 H 0.287125 0.619357 0.915037 0.064 Uiso 1 1 calc R U . . .
N4 N 0.3020(2) 0.42969(15) 0.3555(3) 0.0464(9) Uani 1 1 d . U . . .
H4 H 0.280366 0.458744 0.361417 0.056 Uiso 1 1 calc R U . . .
C4 C 0.3689(2) 0.6119(2) 0.8629(3) 0.0457(10) Uani 1 1 d . U . . .
N5 N 0.3105(2) 0.37308(16) 0.7781(3) 0.0491(10) Uani 1 1 d . U . . .
H5 H 0.294885 0.357786 0.729142 0.059 Uiso 1 1 calc R U . . .
C5 C 0.4205(3) 0.5846(2) 0.8739(4) 0.0500(11) Uani 1 1 d . U . . .
H5A H 0.451643 0.592241 0.833418 0.060 Uiso 1 1 calc R U . . .
N6 N 0.4673(2) 0.2899(2) 0.5039(3) 0.0556(10) Uani 1 1 d . U . . .
C6 C 0.3653(2) 0.6492(2) 0.7824(4) 0.0497(11) Uani 1 1 d . U . . .
C8 C 0.3005(3) 0.70849(19) 0.7022(4) 0.0521(11) Uani 1 1 d . U . . .
H8 H 0.334596 0.720477 0.665216 0.062 Uiso 1 1 calc R U . . .
C9 C 0.2621(3) 0.7560(2) 0.7327(4) 0.0575(13) Uani 1 1 d . U . . .
H9A H 0.274644 0.770648 0.793194 0.069 Uiso 1 1 calc R U . . .
H9B H 0.262460 0.785500 0.686293 0.069 Uiso 1 1 calc R U . . .
O10 O 0.33764(18) 0.61959(13) 0.5280(3) 0.0530(9) Uani 1 1 d . U . . .
O11 O 0.4207(2) 0.4799(2) 0.2806(4) 0.0691(11) Uani 1 1 d . U . . .
O12 O 0.3369(2) 0.48104(15) 0.1993(2) 0.0558(9) Uani 1 1 d . U . . .
O13 O 0.3710(2) 0.37777(15) 0.4192(3) 0.0578(9) Uani 1 1 d . U . . .
O14 O 0.4492(2) 0.3386(2) 0.7789(3) 0.0687(11) Uani 1 1 d . U . . .
O15 O 0.3743(2) 0.28104(15) 0.7952(3) 0.0600(10) Uani 1 1 d . U . . .
O16 O 0.3588(2) 0.44483(16) 0.8360(3) 0.0685(13) Uani 1 1 d . U . . .
C1B C 0.500000 0.500000 0.7010(7) 0.071(2) Uani 1 2 d DS TU P . .
C2B C 0.5140(7) 0.5564(7) 0.6738(11) 0.150(6) Uani 1 1 d . U . . .
H2BA H 0.549023 0.556521 0.635864 0.225 Uiso 1 1 calc R U . . .
H2BB H 0.520337 0.578325 0.729404 0.225 Uiso 1 1 calc R U . . .
H2BC H 0.482034 0.571654 0.638069 0.225 Uiso 1 1 calc R U . . .
N1 N 0.42717(19) 0.54722(16) 0.9413(3) 0.0475(9) Uani 1 1 d . U . . .
Ni2 Ni 0.46733(3) 0.67910(3) 0.41941(5) 0.0531(2) Uani 1 1 d . . . . .
C7 C 0.2592(3) 0.6717(2) 0.6465(3) 0.0511(11) Uani 1 1 d . U . . .
H7 H 0.257888 0.684458 0.580916 0.061 Uiso 1 1 calc R U . . .
O8 O 0.39952(19) 0.65064(17) 0.7206(3) 0.0614(10) Uani 1 1 d . U . . .
O9 O 0.31645(17) 0.67971(14) 0.7857(2) 0.0503(8) Uani 1 1 d . U . . .
C10 C 0.2041(3) 0.7308(2) 0.7396(4) 0.0545(12) Uani 1 1 d . U . . .
C11 C 0.2013(3) 0.6817(2) 0.6913(4) 0.0548(12) Uani 1 1 d . U . . .
C12 C 0.1525(3) 0.6508(3) 0.6879(6) 0.0771(19) Uani 1 1 d . U . . .
H12 H 0.152257 0.617084 0.656148 0.093 Uiso 1 1 calc R U . . .
C13 C 0.1032(4) 0.6699(4) 0.7323(9) 0.102(3) Uani 1 1 d . U . . .
H13 H 0.068324 0.649805 0.729347 0.123 Uiso 1 1 calc R U . . .
C14 C 0.1055(4) 0.7192(4) 0.7816(6) 0.086(2) Uani 1 1 d . U . . .
H14 H 0.072195 0.731397 0.813606 0.103 Uiso 1 1 calc R U . . .
C15 C 0.1534(3) 0.7491(3) 0.7841(4) 0.0653(15) Uani 1 1 d . U . . .
H15 H 0.153407 0.782725 0.816036 0.078 Uiso 1 1 calc R U . . .
C16 C 0.3116(2) 0.59246(19) 0.5881(3) 0.0434(9) Uani 1 1 d . U . . .
C17 C 0.3582(3) 0.6689(2) 0.3061(4) 0.0604(13) Uani 1 1 d . U . . .
H17 H 0.354728 0.706539 0.319076 0.072 Uiso 1 1 calc R U . . .
C18 C 0.3139(3) 0.6442(3) 0.2581(4) 0.0644(14) Uani 1 1 d . U . . .
H18 H 0.280653 0.663877 0.239858 0.077 Uiso 1 1 calc R U . . .
C19 C 0.3197(3) 0.5902(3) 0.2377(4) 0.0609(13) Uani 1 1 d . U . . .
H19 H 0.290121 0.571719 0.204990 0.073 Uiso 1 1 calc R U . . .
C20 C 0.3687(3) 0.5630(2) 0.2651(3) 0.0534(12) Uani 1 1 d . U . . .
C21 C 0.4095(3) 0.5917(2) 0.3127(4) 0.0545(12) Uani 1 1 d . U . . .
H21 H 0.443445 0.572983 0.331023 0.065 Uiso 1 1 calc R U . . .
C22 C 0.3793(3) 0.5038(2) 0.2498(3) 0.0540(12) Uani 1 1 d . U . . .
C23 C 0.2997(3) 0.3987(2) 0.2695(3) 0.0521(11) Uani 1 1 d . U . . .
H23 H 0.311639 0.360497 0.282495 0.063 Uiso 1 1 calc R U . . .
C24 C 0.3392(3) 0.4223(2) 0.1927(4) 0.0559(13) Uani 1 1 d . U . . .
H24 H 0.379426 0.407937 0.196170 0.067 Uiso 1 1 calc R U . . .
C25 C 0.3092(4) 0.4073(3) 0.1025(4) 0.0670(16) Uani 1 1 d . U . . .
H25A H 0.314567 0.436091 0.055502 0.080 Uiso 1 1 calc R U . . .
H25B H 0.324327 0.372765 0.077687 0.080 Uiso 1 1 calc R U . . .
C26 C 0.2481(4) 0.4021(2) 0.1282(4) 0.0675(15) Uani 1 1 d . U . . .
C27 C 0.2419(3) 0.3981(2) 0.2245(4) 0.0607(13) Uani 1 1 d . U . . .
C28 C 0.1874(4) 0.3932(3) 0.2665(7) 0.084(2) Uani 1 1 d . U . . .
H28 H 0.184630 0.390776 0.331938 0.101 Uiso 1 1 calc R U . . .
C29 C 0.1386(5) 0.3918(5) 0.2140(9) 0.110(3) Uani 1 1 d . U . . .
H29 H 0.101719 0.388445 0.241947 0.132 Uiso 1 1 calc R U . . .
C30 C 0.1447(5) 0.3956(5) 0.1152(9) 0.108(3) Uani 1 1 d . U . . .
H30 H 0.111340 0.395582 0.077010 0.130 Uiso 1 1 calc R U . . .
C31 C 0.2008(4) 0.3995(4) 0.0737(7) 0.096(3) Uani 1 1 d . U . . .
H31 H 0.204714 0.400219 0.008243 0.116 Uiso 1 1 calc R U . . .
C32 C 0.3356(2) 0.41528(18) 0.4242(3) 0.0444(10) Uani 1 1 d . U . . .
C33 C 0.4240(3) 0.2630(3) 0.4663(4) 0.0614(13) Uani 1 1 d . U . . .
H33 H 0.425347 0.255240 0.401919 0.074 Uiso 1 1 calc R U . . .
C34 C 0.3775(3) 0.2458(3) 0.5160(5) 0.0664(15) Uani 1 1 d . U . . .
H34 H 0.347536 0.226219 0.486308 0.080 Uiso 1 1 calc R U . . .
C35 C 0.3739(3) 0.2568(3) 0.6092(5) 0.0642(14) Uani 1 1 d . U . . .
H35 H 0.342060 0.244895 0.645054 0.077 Uiso 1 1 calc R U . . .
C36 C 0.4187(3) 0.2860(2) 0.6489(4) 0.0569(12) Uani 1 1 d . U . . .
C37 C 0.4649(3) 0.3016(2) 0.5944(4) 0.0540(11) Uani 1 1 d . U . . .
H37 H 0.495677 0.321128 0.621909 0.065 Uiso 1 1 calc R U . . .
C38 C 0.4164(3) 0.3046(2) 0.7469(4) 0.0590(13) Uani 1 1 d . U . . .
C39 C 0.3092(3) 0.3447(2) 0.8659(3) 0.0572(13) Uani 1 1 d . U . . .
H39 H 0.309760 0.372402 0.916389 0.069 Uiso 1 1 calc R U . . .
C40 C 0.3605(3) 0.3051(2) 0.8818(4) 0.0647(15) Uani 1 1 d . U . . .
H40 H 0.394344 0.323087 0.911612 0.078 Uiso 1 1 calc R U . . .
C41 C 0.3327(5) 0.2604(3) 0.9443(5) 0.084(2) Uani 1 1 d . U . . .
H41A H 0.348214 0.224268 0.928185 0.101 Uiso 1 1 calc R U . . .
H41B H 0.340994 0.267682 1.010391 0.101 Uiso 1 1 calc R U . . .
C1C C 0.1776(6) 0.5396(7) 0.4076(16) 0.161(6) Uani 1 1 d . U . . .
H1C H 0.142212 0.528796 0.372828 0.193 Uiso 1 1 calc R U . . .
O1C O 0.2207(3) 0.5182(3) 0.3599(6) 0.103(2) Uani 1 1 d . U . . .
H1C1 H 0.218809 0.528646 0.304683 0.154 Uiso 1 1 calc R U . . .
C2C C 0.1661(11) 0.5222(9) 0.5072(17) 0.187(7) Uani 1 1 d . U . . .
H2C1 H 0.194549 0.539520 0.548840 0.224 Uiso 1 1 calc R U . . .
H2C2 H 0.127211 0.534346 0.526095 0.224 Uiso 1 1 calc R U . . .
C3C C 0.1701(9) 0.4637(8) 0.5156(19) 0.197(8) Uani 1 1 d . U . . .
H3C1 H 0.134716 0.449673 0.543639 0.296 Uiso 1 1 calc R U . . .
H3C2 H 0.203103 0.454334 0.554622 0.296 Uiso 1 1 calc R U . . .
H3C3 H 0.175152 0.447728 0.454044 0.296 Uiso 1 1 calc R U . . .
C4C C 0.1787(8) 0.6063(7) 0.4021(16) 0.169(7) Uani 1 1 d . U . . .
H4C1 H 0.215089 0.619757 0.427756 0.254 Uiso 1 1 calc R U . . .
H4C2 H 0.146486 0.621034 0.437892 0.254 Uiso 1 1 calc R U . . .
H4C3 H 0.175276 0.617804 0.337444 0.254 Uiso 1 1 calc R U . . .
C42 C 0.2701(4) 0.2627(3) 0.9267(4) 0.0760(19) Uani 1 1 d . U . . .
C43 C 0.2553(4) 0.3094(3) 0.8789(4) 0.0661(15) Uani 1 1 d . U . . .
C44 C 0.1990(4) 0.3191(3) 0.8537(5) 0.0756(18) Uani 1 1 d . U . . .
H44 H 0.188800 0.351034 0.820968 0.091 Uiso 1 1 calc R U . . .
C45 C 0.1585(5) 0.2816(4) 0.8771(7) 0.101(3) Uani 1 1 d . U . . .
H45 H 0.119718 0.288082 0.859201 0.121 Uiso 1 1 calc R U . . .
C46 C 0.1704(5) 0.2364(4) 0.9237(7) 0.101(3) Uani 1 1 d . U . . .
H46 H 0.140404 0.211924 0.939546 0.122 Uiso 1 1 calc R U . . .
C47 C 0.2265(6) 0.2252(4) 0.9488(6) 0.104(3) Uani 1 1 d . U . . .
H47 H 0.235548 0.192645 0.980721 0.125 Uiso 1 1 calc R U . . .
C48 C 0.3349(2) 0.4220(2) 0.7696(3) 0.0471(10) Uani 1 1 d . U . . .
C49 C 0.3314(2) 0.44861(19) 0.6781(3) 0.0441(10) Uani 1 1 d . U . . .
C50 C 0.3248(2) 0.50537(17) 0.6766(3) 0.0398(9) Uani 1 1 d . U . . .
H50 H 0.323159 0.525056 0.733012 0.048 Uiso 1 1 calc R U . . .
C51 C 0.3207(2) 0.53232(18) 0.5935(3) 0.0420(9) Uani 1 1 d . U . . .
C52 C 0.3252(2) 0.50405(19) 0.5105(3) 0.0417(9) Uani 1 1 d . U . . .
H52 H 0.324133 0.523128 0.453431 0.050 Uiso 1 1 calc R U . . .
C53 C 0.3313(2) 0.44752(18) 0.5107(3) 0.0423(9) Uani 1 1 d . U . . .
C54 C 0.3355(2) 0.42058(17) 0.5954(3) 0.0418(9) Uani 1 1 d . U . . .
H54 H 0.341326 0.382478 0.596299 0.050 Uiso 1 1 calc R U . . .
O2 O 0.4675(2) 0.74577(17) 0.3335(3) 0.0677(11) Uani 1 1 d . . . A 1
O1 O 0.5292(2) 0.6413(2) 0.3429(4) 0.0772(13) Uani 1 1 d . . . B 1
O3 O 0.40362(19) 0.7109(2) 0.5028(3) 0.0654(10) Uani 1 1 d . . . C 1
O4 O 0.4590(2) 0.6093(2) 0.5049(4) 0.0696(11) Uani 1 1 d . . . D 1
O5 O 0.500000 0.500000 1.0885(4) 0.0588(12) Uani 1 2 d S T P E 1
O6 O 0.5526(2) 0.56635(17) 0.9476(5) 0.0815(16) Uani 1 1 d . . . F 1
Cl1A Cl 0.50188(8) 0.66086(6) 1.10336(9) 0.0627(4) Uani 1 1 d . U . G 2
Cl2A Cl 0.28110(8) 0.80406(8) 0.45045(12) 0.0751(5) Uani 1 1 d . U . H 2
Cl3A Cl 0.1880(2) 0.50351(18) 0.8131(4) 0.1641(17) Uani 1 1 d D U . I 2
O1A O 0.4772(2) 0.70591(19) 1.1494(4) 0.0750(12) Uani 1 1 d . U . G 2
O2A O 0.5643(3) 0.6719(3) 1.1012(7) 0.109(2) Uani 1 1 d . U . G 2
O3A O 0.4883(4) 0.6564(2) 1.0118(3) 0.104(2) Uani 1 1 d . U . G 2
O4A O 0.5031(3) 0.6126(2) 1.1561(3) 0.0763(12) Uani 1 1 d . U . G 2
O5A O 0.2415(6) 0.8252(4) 0.5206(4) 0.141(3) Uani 1 1 d . U . H 2
O6A O 0.3406(4) 0.8050(4) 0.4624(13) 0.187(6) Uani 1 1 d . U . H 2
O7A O 0.2602(4) 0.8219(3) 0.3691(4) 0.116(3) Uani 1 1 d . U . H 2
O8A O 0.2700(4) 0.7472(3) 0.4554(8) 0.132(3) Uani 1 1 d . U . H 2
O9A O 0.2190(3) 0.5525(2) 0.7974(5) 0.0960(18) Uani 1 1 d D U . I 2
O10A O 0.2269(8) 0.4563(5) 0.8320(16) 0.324(11) Uani 1 1 d D U . I 2
O11A O 0.1538(10) 0.4896(10) 0.7243(12) 0.398(13) Uani 1 1 d D U . I 2
O12A O 0.1462(7) 0.5084(7) 0.8903(11) 0.272(9) Uani 1 1 d D U . I 2
O1B O 0.500000 0.500000 0.7957(7) 0.139(4) Uani 1 2 d DS TU P E .
O2B O 0.500000 0.500000 0.4361(15) 0.228(12) Uani 1 2 d S T P . .

loop_
_atom_site_aniso_label
_atom_site_aniso_U_11
_atom_site_aniso_U_22
_atom_site_aniso_U_33
_atom_site_aniso_U_23
_atom_site_aniso_U_13
_atom_site_aniso_U_12
Ni1 0.0805(5) 0.0289(4) 0.0374(5) 0.000 0.000 0.0008(4)
N2 0.084(2) 0.0254(18) 0.0318(19) 0.0006(15) 0.0097(18) 0.0062(17)
C2 0.085(3) 0.043(3) 0.037(2) -0.006(2) 0.007(2) -0.001(2)
C1 0.091(3) 0.041(3) 0.031(2) -0.0011(19) -0.004(2) -0.002(2)
N3 0.083(3) 0.039(2) 0.041(2) -0.0065(18) 0.011(2) -0.0069(19)
C3 0.081(3) 0.044(3) 0.035(2) -0.006(2) 0.002(2) 0.005(2)
N4 0.091(3) 0.0228(16) 0.0259(18) -0.0050(14) 0.0041(18) 0.0014(17)
C4 0.072(2) 0.031(2) 0.035(2) -0.0070(18) 0.0022(19) 0.0015(18)
N5 0.101(3) 0.0228(17) 0.0234(18) -0.0001(14) -0.0067(18) -0.0091(18)
C5 0.082(3) 0.031(2) 0.037(2) -0.0031(19) 0.002(2) -0.004(2)
N6 0.077(2) 0.049(3) 0.040(2) 0.0086(19) -0.004(2) 0.002(2)
C6 0.079(3) 0.028(2) 0.041(3) -0.0024(19) 0.003(2) 0.0050(19)
C8 0.092(3) 0.027(2) 0.038(2) 0.0017(18) 0.010(2) 0.005(2)
C9 0.099(3) 0.038(3) 0.036(2) 0.000(2) 0.004(2) 0.013(2)
O10 0.095(2) 0.0249(15) 0.0392(18) 0.0053(14) 0.0178(17) 0.0062(15)
O11 0.091(3) 0.056(2) 0.060(3) -0.012(2) 0.003(2) 0.002(2)
O12 0.106(3) 0.0370(18) 0.0249(15) -0.0026(13) 0.0009(17) -0.0097(18)
O13 0.107(3) 0.0308(17) 0.0355(17) -0.0027(14) 0.0113(18) 0.0165(17)
O14 0.096(3) 0.054(2) 0.056(2) -0.010(2) -0.006(2) -0.012(2)
O15 0.111(3) 0.0312(17) 0.0378(18) 0.0075(15) -0.0054(19) -0.0083(18)
O16 0.137(4) 0.0339(19) 0.0346(19) 0.0035(15) -0.033(2) -0.017(2)
C1B 0.081(4) 0.052(4) 0.079(6) 0.000 0.000 0.011(4)
C2B 0.157(10) 0.145(11) 0.148(11) 0.079(9) -0.065(8) -0.071(9)
N1 0.076(2) 0.0288(18) 0.038(2) -0.0007(16) -0.0040(17) -0.0007(16)
Ni2 0.0739(4) 0.0412(4) 0.0441(4) -0.0088(3) 0.0024(3) -0.0021(3)
C7 0.091(3) 0.030(2) 0.032(2) 0.0017(18) 0.009(2) 0.011(2)
O8 0.089(2) 0.047(2) 0.048(2) 0.0056(17) 0.0111(19) 0.0061(18)
O9 0.086(2) 0.0306(15) 0.0344(17) -0.0016(13) 0.0021(15) 0.0110(15)
C10 0.090(3) 0.036(2) 0.038(2) 0.005(2) 0.007(2) 0.021(2)
C11 0.086(3) 0.040(2) 0.039(2) 0.001(2) 0.002(2) 0.018(2)
C12 0.080(3) 0.070(4) 0.081(5) -0.017(4) 0.001(3) 0.020(3)
C13 0.094(4) 0.084(6) 0.129(8) -0.010(5) 0.022(5) 0.017(4)
C14 0.100(4) 0.082(5) 0.075(5) 0.012(4) 0.025(4) 0.038(4)
C15 0.106(4) 0.047(3) 0.043(3) 0.001(2) 0.009(3) 0.028(3)
C16 0.071(2) 0.030(2) 0.029(2) 0.0034(17) 0.0023(19) 0.0043(18)
C17 0.085(3) 0.044(3) 0.052(3) -0.002(2) 0.007(3) -0.010(2)
C18 0.097(4) 0.049(3) 0.047(3) -0.007(2) 0.004(3) -0.013(3)
C19 0.095(4) 0.047(3) 0.041(3) 0.001(2) 0.004(3) -0.009(3)
C20 0.086(3) 0.046(3) 0.028(2) -0.001(2) 0.008(2) -0.010(2)
C21 0.081(3) 0.046(3) 0.037(2) -0.013(2) 0.008(2) -0.010(2)
C22 0.087(3) 0.045(3) 0.029(2) 0.001(2) 0.002(2) -0.012(2)
C23 0.099(3) 0.028(2) 0.029(2) -0.0080(18) 0.002(2) -0.005(2)
C24 0.105(4) 0.035(2) 0.028(2) -0.0066(18) 0.011(2) -0.003(2)
C25 0.130(5) 0.041(3) 0.029(2) -0.006(2) -0.001(3) -0.003(3)
C26 0.117(4) 0.040(3) 0.045(3) -0.015(2) -0.012(3) -0.010(3)
C27 0.096(3) 0.039(3) 0.047(3) -0.006(2) -0.004(3) -0.010(2)
C28 0.108(4) 0.064(4) 0.081(4) -0.026(4) -0.005(4) -0.024(4)
C29 0.116(5) 0.100(7) 0.115(7) -0.034(6) -0.005(5) -0.020(5)
C30 0.121(6) 0.097(7) 0.107(7) -0.025(6) -0.033(5) -0.007(5)
C31 0.134(6) 0.082(5) 0.072(4) -0.034(4) -0.038(4) -0.003(4)
C32 0.078(3) 0.0257(19) 0.029(2) 0.0044(17) 0.0053(19) 0.0018(18)
C33 0.079(3) 0.059(3) 0.046(3) 0.007(3) -0.004(2) 0.002(3)
C34 0.076(3) 0.076(4) 0.047(3) -0.002(3) -0.003(3) -0.009(3)
C35 0.086(3) 0.051(3) 0.056(3) 0.002(3) 0.007(3) -0.011(3)
C36 0.085(3) 0.038(2) 0.048(3) 0.007(2) -0.003(2) 0.001(2)
C37 0.079(3) 0.042(3) 0.042(2) 0.011(2) -0.006(2) -0.007(2)
C38 0.083(3) 0.041(3) 0.053(3) 0.013(2) -0.004(2) -0.001(2)
C39 0.122(4) 0.032(2) 0.0176(19) -0.0005(17) 0.004(2) -0.011(3)
C40 0.127(4) 0.037(3) 0.031(2) 0.007(2) 0.001(3) -0.018(3)
C41 0.173(7) 0.042(3) 0.038(3) 0.014(2) 0.007(4) -0.013(4)
C1C 0.112(6) 0.138(10) 0.232(14) -0.100(10) 0.024(9) 0.004(7)
O1C 0.109(3) 0.065(3) 0.134(6) -0.023(4) -0.016(4) 0.022(3)
C2C 0.211(14) 0.152(12) 0.198(14) -0.051(11) 0.060(12) -0.026(11)
C3C 0.171(13) 0.161(14) 0.26(2) -0.077(14) 0.048(14) -0.006(11)
C4C 0.171(11) 0.115(9) 0.222(18) -0.048(10) 0.064(12) 0.015(8)
C42 0.156(6) 0.040(3) 0.033(3) 0.004(2) 0.013(3) -0.024(3)
C43 0.125(4) 0.048(3) 0.026(2) -0.007(2) 0.011(3) -0.028(3)
C44 0.118(5) 0.062(4) 0.046(3) -0.005(3) 0.019(3) -0.024(4)
C45 0.143(6) 0.087(5) 0.071(5) -0.015(4) 0.029(5) -0.047(5)
C46 0.152(7) 0.079(5) 0.072(5) 0.001(4) 0.023(5) -0.037(5)
C47 0.197(8) 0.059(4) 0.056(4) 0.008(3) 0.025(5) -0.039(5)
C48 0.083(3) 0.030(2) 0.028(2) -0.0046(17) -0.005(2) -0.006(2)
C49 0.072(2) 0.029(2) 0.032(2) -0.0003(17) 0.0000(18) -0.0070(19)
C50 0.071(2) 0.0213(18) 0.0274(19) -0.0043(16) 0.0008(17) -0.0042(17)
C51 0.070(2) 0.027(2) 0.029(2) -0.0025(16) 0.0024(18) -0.0004(17)
C52 0.068(2) 0.030(2) 0.0268(19) 0.0031(17) 0.0071(17) 0.0007(18)
C53 0.071(2) 0.0243(19) 0.032(2) 0.0023(16) -0.0010(18) 0.0001(17)
C54 0.074(2) 0.0200(18) 0.031(2) -0.0017(16) -0.0028(19) -0.0031(17)
O2 0.098(3) 0.041(2) 0.064(3) 0.0031(18) -0.005(2) -0.011(2)
O1 0.087(2) 0.085(3) 0.060(3) -0.031(2) -0.009(2) 0.020(2)
O3 0.082(2) 0.062(3) 0.052(2) -0.014(2) 0.0070(19) -0.0005(19)
O4 0.085(2) 0.059(3) 0.065(3) -0.006(2) 0.002(2) -0.003(2)
O5 0.093(3) 0.050(3) 0.033(2) 0.000 0.000 0.002(3)
O6 0.095(3) 0.0297(17) 0.120(4) 0.014(2) 0.043(3) -0.0015(18)
Cl1A 0.1061(9) 0.0401(6) 0.0419(6) -0.0055(5) 0.0020(7) 0.0078(7)
Cl2A 0.1037(10) 0.0654(9) 0.0560(8) 0.0068(7) -0.0154(8) 0.0277(8)
Cl3A 0.189(3) 0.122(3) 0.181(4) 0.002(3) 0.074(3) -0.050(3)
O1A 0.117(3) 0.050(2) 0.058(2) -0.015(2) 0.000(2) 0.010(2)
O2A 0.091(3) 0.085(4) 0.152(7) -0.026(4) -0.024(4) -0.004(3)
O3A 0.215(7) 0.055(3) 0.043(2) -0.015(2) -0.025(3) 0.041(4)
O4A 0.116(3) 0.053(2) 0.060(2) -0.004(2) -0.004(3) 0.009(2)
O5A 0.238(9) 0.133(7) 0.054(3) -0.010(4) 0.001(5) 0.053(7)
O6A 0.128(5) 0.089(5) 0.343(17) 0.057(8) -0.056(8) 0.016(4)
O7A 0.180(6) 0.117(5) 0.049(3) 0.020(3) 0.003(3) 0.082(5)
O8A 0.145(5) 0.076(4) 0.176(9) 0.039(5) 0.036(5) 0.030(4)
O9A 0.125(4) 0.065(3) 0.098(4) 0.009(3) 0.044(4) 0.009(3)
O10A 0.40(2) 0.166(12) 0.41(3) 0.077(15) 0.144(19) 0.000(14)
O11A 0.46(3) 0.38(3) 0.35(2) -0.03(2) 0.02(2) -0.10(2)
O12A 0.305(17) 0.238(17) 0.274(17) 0.069(15) 0.114(15) -0.064(14)
O1B 0.206(8) 0.133(7) 0.077(5) 0.000 0.000 0.103(7)
O2B 0.162(12) 0.35(3) 0.175(17) 0.000 0.000 0.139(18)

loop_
_atom_type_symbol
_atom_type_description
_atom_type_scat_dispersion_real
_atom_type_scat_dispersion_imag
_atom_type_scat_source
C C 0.0033 0.0016 'International Tables Vol C Tables 4.2.6.8 and 6.1.1.4'
H H 0.0000 0.0000 'International Tables Vol C Tables 4.2.6.8 and 6.1.1.4'
N N 0.0064 0.0033 'International Tables Vol C Tables 4.2.6.8 and 6.1.1.4'
O O 0.0110 0.0060 'International Tables Vol C Tables 4.2.6.8 and 6.1.1.4'
Cl Cl 0.1472 0.1563 'International Tables Vol C Tables 4.2.6.8 and 6.1.1.4'
Ni Ni 0.3447 1.0913 'International Tables Vol C Tables 4.2.6.8 and 6.1.1.4'

loop_
_geom_angle_atom_site_label_1
_geom_angle_atom_site_label_2
_geom_angle_atom_site_label_3
_geom_angle
_geom_angle_site_symmetry_1
_geom_angle_site_symmetry_3
_geom_angle_publ_flag
O6 Ni1 O6 177.7(4) 2_665 . ?
O6 Ni1 N1 92.18(18) 2_665 2_665 ?
O6 Ni1 N1 87.88(18) . 2_665 ?
O6 Ni1 N1 87.88(18) 2_665 . ?
O6 Ni1 N1 92.18(18) . . ?
N1 Ni1 N1 177.2(2) 2_665 . ?
O6 Ni1 O5 88.87(19) 2_665 . ?
O6 Ni1 O5 88.87(19) . . ?
N1 Ni1 O5 91.40(12) 2_665 . ?
N1 Ni1 O5 91.39(12) . . ?
O6 Ni1 O1B 91.13(19) 2_665 . ?
O6 Ni1 O1B 91.13(19) . . ?
N1 Ni1 O1B 88.60(12) 2_665 . ?
N1 Ni1 O1B 88.61(12) . . ?
O5 Ni1 O1B 180.0 . . ?
C16 N2 C7 123.4(4) . . ?
C1 C2 C3 119.8(5) . . ?
C2 C1 N1 123.5(5) . . ?
C21 N3 C17 116.2(5) . . ?
C21 N3 Ni2 119.9(4) . . ?
C17 N3 Ni2 123.7(4) . . ?
C2 C3 C4 117.9(5) . . ?
C32 N4 C23 121.6(4) . . ?
C5 C4 C3 120.0(5) . . ?
C5 C4 C6 116.2(5) . . ?
C3 C4 C6 123.6(5) . . ?
C48 N5 C39 121.6(4) . . ?
N1 C5 C4 121.1(5) . . ?
C33 N6 C37 118.5(5) . . ?
C33 N6 Ni2 119.7(4) . 2_665 ?
C37 N6 Ni2 121.4(4) . 2_665 ?
O8 C6 O9 124.3(5) . . ?
O8 C6 C4 124.4(5) . . ?
O9 C6 C4 111.3(4) . . ?
O9 C8 C9 106.4(4) . . ?
O9 C8 C7 107.7(4) . . ?
C9 C8 C7 103.8(5) . . ?
C10 C9 C8 103.0(5) . . ?
C22 O12 C24 115.1(5) . . ?
C38 O15 C40 116.3(5) . . ?
O1B C1B C2B 105.4(8) . 2_665 ?
O1B C1B C2B 105.4(8) . . ?
C2B C1B C2B 149.2(15) 2_665 . ?
C5 N1 C1 117.7(5) . . ?
C5 N1 Ni1 120.0(4) . . ?
C1 N1 Ni1 121.7(4) . . ?
O1 Ni2 O2 92.1(2) . . ?
O1 Ni2 O3 174.9(2) . . ?
O2 Ni2 O3 92.9(2) . . ?
O1 Ni2 N3 88.74(18) . . ?
O2 Ni2 N3 89.22(19) . . ?
O3 Ni2 N3 90.29(19) . . ?
O1 Ni2 N6 88.4(2) . 2_665 ?
O2 Ni2 N6 93.35(19) . 2_665 ?
O3 Ni2 N6 92.29(18) . 2_665 ?
N3 Ni2 N6 176.3(2) . 2_665 ?
O1 Ni2 O4 90.5(2) . . ?
O2 Ni2 O4 174.7(2) . . ?
O3 Ni2 O4 84.5(2) . . ?
N3 Ni2 O4 86.27(19) . . ?
N6 Ni2 O4 91.29(19) 2_665 . ?
N2 C7 C11 112.6(4) . . ?
N2 C7 C8 113.5(4) . . ?
C11 C7 C8 103.4(4) . . ?
C6 O9 C8 117.1(4) . . ?
C11 C10 C15 117.5(6) . . ?
C11 C10 C9 111.8(5) . . ?
C15 C10 C9 130.6(6) . . ?
C12 C11 C10 122.8(5) . . ?
C12 C11 C7 129.0(5) . . ?
C10 C11 C7 108.3(5) . . ?
C11 C12 C13 118.4(8) . . ?
C12 C13 C14 119.5(9) . . ?
C15 C14 C13 121.4(7) . . ?
C14 C15 C10 120.3(6) . . ?
O10 C16 N2 122.9(4) . . ?
O10 C16 C51 119.8(4) . . ?
N2 C16 C51 117.3(4) . . ?
N3 C17 C18 124.1(6) . . ?
C19 C18 C17 117.7(7) . . ?
C18 C19 C20 119.5(6) . . ?
C21 C20 C19 117.6(6) . . ?
C21 C20 C22 117.7(6) . . ?
C19 C20 C22 124.7(5) . . ?
N3 C21 C20 124.8(6) . . ?
O11 C22 O12 125.1(6) . . ?
O11 C22 C20 123.5(5) . . ?
O12 C22 C20 111.4(5) . . ?
N4 C23 C27 114.2(5) . . ?
N4 C23 C24 112.9(4) . . ?
C27 C23 C24 102.9(5) . . ?
O12 C24 C25 106.3(5) . . ?
O12 C24 C23 107.8(4) . . ?
C25 C24 C23 104.5(5) . . ?
C26 C25 C24 104.2(5) . . ?
C31 C26 C27 119.5(8) . . ?
C31 C26 C25 129.7(7) . . ?
C27 C26 C25 110.7(6) . . ?
C26 C27 C28 121.6(7) . . ?
C26 C27 C23 110.0(6) . . ?
C28 C27 C23 128.4(6) . . ?
C29 C28 C27 120.6(9) . . ?
C28 C29 C30 117.9(11) . . ?
C31 C30 C29 120.5(9) . . ?
C26 C31 C30 119.7(9) . . ?
O13 C32 N4 123.5(5) . . ?
O13 C32 C53 119.6(5) . . ?
N4 C32 C53 116.9(4) . . ?
N6 C33 C34 122.7(6) . . ?
C33 C34 C35 120.1(6) . . ?
C34 C35 C36 117.5(6) . . ?
C37 C36 C35 119.3(6) . . ?
C37 C36 C38 118.9(6) . . ?
C35 C36 C38 121.7(6) . . ?
N6 C37 C36 121.9(5) . . ?
O14 C38 O15 123.8(6) . . ?
O14 C38 C36 123.2(6) . . ?
O15 C38 C36 112.9(5) . . ?
N5 C39 C43 113.5(5) . . ?
N5 C39 C40 114.6(5) . . ?
C43 C39 C40 104.4(5) . . ?
O15 C40 C39 107.7(5) . . ?
O15 C40 C41 107.8(5) . . ?
C39 C40 C41 102.3(6) . . ?
C42 C41 C40 106.2(6) . . ?
O1C C1C C2C 120.8(19) . . ?
O1C C1C C4C 111.2(15) . . ?
C2C C1C C4C 109.1(14) . . ?
C3C C2C C1C 110(2) . . ?
C43 C42 C47 118.8(10) . . ?
C43 C42 C41 111.1(6) . . ?
C47 C42 C41 130.1(8) . . ?
C44 C43 C42 120.7(7) . . ?
C44 C43 C39 129.9(6) . . ?
C42 C43 C39 109.4(7) . . ?
C45 C44 C43 118.2(9) . . ?
C46 C45 C44 123.3(12) . . ?
C45 C46 C47 119.8(9) . . ?
C46 C47 C42 119.2(9) . . ?
O16 C48 N5 121.8(5) . . ?
O16 C48 C49 121.0(4) . . ?
N5 C48 C49 117.2(4) . . ?
C54 C49 C50 119.4(4) . . ?
C54 C49 C48 123.1(4) . . ?
C50 C49 C48 117.4(4) . . ?
C51 C50 C49 120.1(4) . . ?
C50 C51 C52 120.3(4) . . ?
C50 C51 C16 122.2(4) . . ?
C52 C51 C16 117.4(4) . . ?
C51 C52 C53 120.3(4) . . ?
C54 C53 C52 118.9(4) . . ?
C54 C53 C32 118.6(4) . . ?
C52 C53 C32 122.5(4) . . ?
C49 C54 C53 120.9(4) . . ?
O3A Cl1A O4A 117.3(3) . . ?
O3A Cl1A O1A 115.2(3) . . ?
O4A Cl1A O1A 114.6(3) . . ?
O3A Cl1A O2A 102.8(6) . . ?
O4A Cl1A O2A 98.5(4) . . ?
O1A Cl1A O2A 105.2(4) . . ?
O7A Cl2A O6A 117.5(8) . . ?
O7A Cl2A O8A 107.5(6) . . ?
O6A Cl2A O8A 100.8(6) . . ?
O7A Cl2A O5A 105.2(5) . . ?
O6A Cl2A O5A 122.1(9) . . ?
O8A Cl2A O5A 101.7(6) . . ?
O9A Cl3A O12A 112.4(7) . . ?
O9A Cl3A O10A 112.5(8) . . ?
O12A Cl3A O10A 108.7(8) . . ?
O9A Cl3A O11A 108.4(9) . . ?
O12A Cl3A O11A 107.8(9) . . ?
O10A Cl3A O11A 106.7(9) . . ?
C1B O1B Ni1 180.0 . . ?

loop_
_geom_bond_atom_site_label_1
_geom_bond_atom_site_label_2
_geom_bond_distance
_geom_bond_site_symmetry_2
_geom_bond_publ_flag
Ni1 O6 2.043(5) 2_665 ?
Ni1 O6 2.043(5) . ?
Ni1 N1 2.054(4) 2_665 ?
Ni1 N1 2.054(4) . ?
Ni1 O5 2.077(5) . ?
Ni1 O1B 2.155(10) . ?
N2 C16 1.318(7) . ?
N2 C7 1.466(6) . ?
C2 C1 1.341(9) . ?
C2 C3 1.379(8) . ?
C1 N1 1.360(8) . ?
N3 C21 1.323(7) . ?
N3 C17 1.329(9) . ?
N3 Ni2 2.082(5) . ?
C3 C4 1.394(8) . ?
N4 C32 1.312(7) . ?
N4 C23 1.461(6) . ?
C4 C5 1.383(8) . ?
C4 C6 1.485(7) . ?
N5 C48 1.340(7) . ?
N5 C39 1.449(6) . ?
C5 N1 1.351(7) . ?
N6 C33 1.323(8) . ?
N6 C37 1.340(8) . ?
N6 Ni2 2.093(5) 2_665 ?
C6 O8 1.196(7) . ?
C6 O9 1.362(7) . ?
C8 O9 1.449(6) . ?
C8 C9 1.538(7) . ?
C8 C7 1.546(8) . ?
C9 C10 1.485(10) . ?
O10 C16 1.252(6) . ?
O11 C22 1.212(8) . ?
O12 C22 1.348(7) . ?
O12 C24 1.454(6) . ?
O13 C32 1.239(6) . ?
O14 C38 1.224(8) . ?
O15 C38 1.335(8) . ?
O15 C40 1.423(7) . ?
O16 C48 1.242(6) . ?
C1B O1B 1.369(11) . ?
C1B C2B 1.483(13) 2_665 ?
C1B C2B 1.483(13) . ?
Ni2 O1 2.039(5) . ?
Ni2 O2 2.062(5) . ?
Ni2 O3 2.063(4) . ?
Ni2 O4 2.128(5) . ?
C7 C11 1.514(8) . ?
C10 C11 1.399(8) . ?
C10 C15 1.417(9) . ?
C11 C12 1.367(10) . ?
C12 C13 1.395(11) . ?
C13 C14 1.411(15) . ?
C14 C15 1.335(13) . ?
C16 C51 1.501(6) . ?
C17 C18 1.383(9) . ?
C18 C19 1.370(9) . ?
C19 C20 1.381(10) . ?
C20 C21 1.369(8) . ?
C20 C22 1.497(8) . ?
C23 C27 1.491(9) . ?
C23 C24 1.554(8) . ?
C24 C25 1.524(8) . ?
C25 C26 1.474(12) . ?
C26 C31 1.353(11) . ?
C26 C27 1.401(9) . ?
C27 C28 1.410(12) . ?
C28 C29 1.364(15) . ?
C29 C30 1.439(18) . ?
C30 C31 1.439(17) . ?
C32 C53 1.486(7) . ?
C33 C34 1.365(9) . ?
C34 C35 1.377(10) . ?
C35 C36 1.388(9) . ?
C36 C37 1.386(9) . ?
C36 C38 1.489(9) . ?
C39 C43 1.536(9) . ?
C39 C40 1.559(10) . ?
C40 C41 1.565(8) . ?
C41 C42 1.479(14) . ?
C1C O1C 1.323(14) . ?
C1C C2C 1.53(3) . ?
C1C C4C 1.65(2) . ?
C2C C3C 1.45(3) . ?
C42 C43 1.387(10) . ?
C42 C47 1.407(12) . ?
C43 C44 1.378(12) . ?
C44 C45 1.362(11) . ?
C45 C46 1.333(17) . ?
C46 C47 1.380(19) . ?
C48 C49 1.479(7) . ?
C49 C54 1.384(6) . ?
C49 C50 1.409(6) . ?
C50 C51 1.376(6) . ?
C51 C52 1.392(6) . ?
C52 C53 1.402(6) . ?
C53 C54 1.396(6) . ?
Cl1A O3A 1.366(5) . ?
Cl1A O4A 1.415(5) . ?
Cl1A O1A 1.416(5) . ?
Cl1A O2A 1.476(7) . ?
Cl2A O7A 1.347(6) . ?
Cl2A O6A 1.393(10) . ?
Cl2A O8A 1.429(8) . ?
Cl2A O5A 1.464(9) . ?
Cl3A O9A 1.426(6) . ?
Cl3A O12A 1.484(9) . ?
Cl3A O10A 1.500(10) . ?
Cl3A O11A 1.547(10) . ?
